data_4114187
loop_
_publ_author_name
'Lihung Pu'
'Andrew D. Phillips'
'Anne F. Richards'
'Matthias Stender'
'Richard S. Simons'
'Marilyn M. Olmstead'
'Philip P. Power'

_publ_section_title
;
 Germanium and Tin Analogues of Alkynes and Their Reduction Products
;
_journal_name_full 'Journal of the American Chemical Society'
_journal_page_first 11626
_journal_page_last 11636
_journal_paper_doi 10.1021/ja035711m
_journal_volume 125
_journal_year 2003
_chemical_formula_sum 'C75 H105 Ge2 Na'
_chemical_formula_weight 1174.81
_chemical_name_common '[Bert*Ge]2Na.0.5hexane'
_chemical_name_systematic
; 
 ? 
;
_space_group_IT_number 14
_symmetry_cell_setting monoclinic
_symmetry_space_group_name_Hall '-P 2yn'
_symmetry_space_group_name_H-M 'P 1 21/n 1'
_atom_sites_solution_hydrogens geom
_atom_sites_solution_primary direct
_atom_sites_solution_secondary difmap
_audit_creation_method SHELXL-97
_cell_angle_alpha 90.00
_cell_angle_beta 98.192(8)
_cell_angle_gamma 90.00
_cell_formula_units_Z 4
_cell_length_a 14.2725(15)
_cell_length_b 20.169(2)
_cell_length_c 24.160(2)
_cell_measurement_reflns_used 42
_cell_measurement_temperature 133(2)
_cell_measurement_theta_max 29.6
_cell_measurement_theta_min 4.3
_cell_volume 6883.8(12)
_computing_cell_refinement 'Siemens P3'
_computing_data_collection 'Siemens P3'
_computing_data_reduction 'Siemens XDISK'
_computing_molecular_graphics 'SHELXTL 5.03, XP (Sheldrick, 1994)'
_computing_publication_material 'SHELXL-97 (Sheldrick, 1997)'
_computing_structure_refinement 'SHELXL-97 (Sheldrick, 1997)'
_computing_structure_solution 'SHELXS-97 (Sheldrick, 1990)'
_diffrn_ambient_temperature 133(2)
_diffrn_measured_fraction_theta_full 0.988
_diffrn_measured_fraction_theta_max 0.988
_diffrn_measurement_device_type 'Siemens P4'
_diffrn_measurement_method 2\q-\w
_diffrn_radiation_monochromator graphite
_diffrn_radiation_source 'Siemens rotating anode'
_diffrn_radiation_type CuK\a
_diffrn_radiation_wavelength 1.54178
_diffrn_reflns_av_R_equivalents 0.0337
_diffrn_reflns_av_sigmaI/netI 0.0423
_diffrn_reflns_limit_h_max 15
_diffrn_reflns_limit_h_min -15
_diffrn_reflns_limit_k_max 21
_diffrn_reflns_limit_k_min 0
_diffrn_reflns_limit_l_max 26
_diffrn_reflns_limit_l_min 0
_diffrn_reflns_number 9312
_diffrn_reflns_theta_full 56.35
_diffrn_reflns_theta_max 56.35
_diffrn_reflns_theta_min 2.87
_diffrn_standards_decay_% <0.1
_diffrn_standards_interval_count 198
_diffrn_standards_number 2
_exptl_absorpt_coefficient_mu 1.414
_exptl_absorpt_correction_T_max 0.8054
_exptl_absorpt_correction_T_min 0.5157
_exptl_absorpt_correction_type empirical
_exptl_absorpt_process_details
;XABS2: an empirical absorption correction program. Parkin, S.; Moezzi,
 B.; Hope, H. J. Appl. Cryst. 1995, 28, 53-56.
;
_exptl_crystal_colour 'red green dichroic'
_exptl_crystal_density_diffrn 1.134
_exptl_crystal_description needle
_exptl_crystal_F_000 2520
_exptl_crystal_size_max 0.54
_exptl_crystal_size_mid 0.20
_exptl_crystal_size_min 0.16
_refine_diff_density_max 0.584
_refine_diff_density_min -0.351
_refine_diff_density_rms 0.057
_refine_ls_extinction_method none
_refine_ls_goodness_of_fit_ref 1.020
_refine_ls_hydrogen_treatment mixed
_refine_ls_matrix_type full
_refine_ls_number_parameters 722
_refine_ls_number_reflns 8969
_refine_ls_number_restraints 6
_refine_ls_restrained_S_all 1.023
_refine_ls_R_factor_all 0.0676
_refine_ls_R_factor_gt 0.0479
_refine_ls_shift/su_max 0.002
_refine_ls_shift/su_mean 0.000
_refine_ls_structure_factor_coef Fsqd
_refine_ls_weighting_details 'calc w=1/[\s^2^(Fo^2^)+(0.0443P)^2^+11.5536P] where P=(Fo^2^+2Fc^2^)/3'
_refine_ls_weighting_scheme calc
_refine_ls_wR_factor_gt 0.1056
_refine_ls_wR_factor_ref 0.1159
_reflns_number_gt 7064
_reflns_number_total 8969
_reflns_threshold_expression >2sigma(I)
_cod_data_source_file ja035711msi20030421_060217_3.cif
_cod_data_source_block mn1090
_cod_original_cell_volume 6884.0(12)
_cod_original_sg_symbol_H-M 'P 21/n'
_cod_database_code 4114187

loop_
_symmetry_equiv_pos_as_xyz
'x, y, z'
'-x+1/2, y+1/2, -z+1/2'
'-x, -y, -z'
'x-1/2, -y-1/2, z-1/2'

loop_
_atom_site_label
_atom_site_type_symbol
_atom_site_fract_x
_atom_site_fract_y
_atom_site_fract_z
_atom_site_U_iso_or_equiv
_atom_site_adp_type
_atom_site_occupancy
_atom_site_symmetry_multiplicity
_atom_site_calc_flag
_atom_site_refinement_flags
_atom_site_disorder_assembly
_atom_site_disorder_group
Ge1 Ge 0.58556(3) 0.34768(2) 0.227649(19) 0.03610(15) Uani 1 1 d . . .
Ge2 Ge 0.51693(3) 0.27105(2) 0.163302(19) 0.03293(14) Uani 1 1 d . . .
Na1 Na 0.70700(10) 0.32546(7) 0.12963(6) 0.0327(4) Uani 1 1 d . . .
C1 C 0.6729(3) 0.30802(18) 0.29194(15) 0.0257(9) Uani 1 1 d . . .
C2 C 0.7658(3) 0.28579(18) 0.28899(15) 0.0261(9) Uani 1 1 d . . .
C3 C 0.8281(3) 0.2719(2) 0.33720(16) 0.0355(10) Uani 1 1 d . . .
H3 H 0.8905 0.2576 0.3341 0.043 Uiso 1 1 calc R . .
C4 C 0.8012(3) 0.2785(2) 0.38939(17) 0.0391(11) Uani 1 1 d . . .
H4 H 0.8446 0.2692 0.4221 0.047 Uiso 1 1 calc R . .
C5 C 0.7100(3) 0.2988(2) 0.39349(16) 0.0364(10) Uani 1 1 d . . .
H5 H 0.6907 0.3032 0.4293 0.044 Uiso 1 1 calc R . .
C6 C 0.6459(3) 0.31308(18) 0.34587(15) 0.0271(9) Uani 1 1 d . . .
C7 C 0.8029(3) 0.27524(19) 0.23438(15) 0.0267(9) Uani 1 1 d . . .
C8 C 0.7817(3) 0.21595(18) 0.20401(15) 0.0263(9) Uani 1 1 d . . .
C9 C 0.8227(3) 0.2058(2) 0.15583(16) 0.0308(9) Uani 1 1 d . . .
H9 H 0.8077 0.1663 0.1351 0.037 Uiso 1 1 calc R . .
C10 C 0.8846(3) 0.2509(2) 0.13653(16) 0.0316(10) Uani 1 1 d . . .
C11 C 0.9034(3) 0.3089(2) 0.16664(16) 0.0311(10) Uani 1 1 d . . .
H11 H 0.9446 0.3406 0.1539 0.037 Uiso 1 1 calc R . .
C12 C 0.8637(3) 0.32232(19) 0.21522(16) 0.0302(9) Uani 1 1 d . B .
C13 C 0.7193(3) 0.16307(18) 0.22522(16) 0.0320(10) Uani 1 1 d . . .
H13 H 0.6680 0.1863 0.2418 0.038 Uiso 1 1 calc R . .
C14 C 0.7761(3) 0.1216(2) 0.27152(18) 0.0446(12) Uani 1 1 d . . .
H14A H 0.8269 0.0981 0.2563 0.067 Uiso 1 1 calc R . .
H14B H 0.7341 0.0893 0.2858 0.067 Uiso 1 1 calc R . .
H14C H 0.8036 0.1508 0.3020 0.067 Uiso 1 1 calc R . .
C15 C 0.6719(3) 0.1164(2) 0.17958(19) 0.0438(11) Uani 1 1 d . . .
H15A H 0.6393 0.1426 0.1485 0.066 Uiso 1 1 calc R . .
H15B H 0.6260 0.0883 0.1950 0.066 Uiso 1 1 calc R . .
H15C H 0.7201 0.0885 0.1661 0.066 Uiso 1 1 calc R . .
C16 C 0.9306(3) 0.2331(2) 0.08509(18) 0.0456(12) Uani 1 1 d . . .
H16 H 0.8791 0.2178 0.0554 0.055 Uiso 1 1 calc R . .
C17 C 0.9800(6) 0.2865(3) 0.0615(3) 0.141(4) Uani 1 1 d . . .
H17A H 1.0344 0.3003 0.0885 0.212 Uiso 1 1 calc R . .
H17B H 0.9370 0.3242 0.0530 0.212 Uiso 1 1 calc R . .
H17C H 1.0022 0.2712 0.0271 0.212 Uiso 1 1 calc R . .
C18 C 0.9990(5) 0.1768(3) 0.0971(3) 0.103(3) Uani 1 1 d . . .
H18A H 1.0193 0.1616 0.0621 0.155 Uiso 1 1 calc R . .
H18B H 0.9682 0.1401 0.1142 0.155 Uiso 1 1 calc R . .
H18C H 1.0543 0.1917 0.1229 0.155 Uiso 1 1 calc R . .
C19 C 0.8888(3) 0.3866(2) 0.24742(19) 0.0400(11) Uani 1 1 d D . .
H19A H 0.8448 0.3917 0.2759 0.048 Uiso 0.78 1 d P A 1
C20A C 0.8781(5) 0.4478(3) 0.2081(3) 0.0551(17) Uani 0.78 1 d PD B 1
H20A H 0.9160 0.4440 0.1803 0.083 Uiso 0.78 1 d P C 1
H20B H 0.8927 0.4876 0.2319 0.083 Uiso 0.78 1 d P D 1
H20C H 0.8090 0.4510 0.1923 0.083 Uiso 0.78 1 d P E 1
H19B H 0.8630 0.3712 0.2799 0.066 Uiso 0.22 1 d P F 2
C20B C 0.8193(15) 0.4415(10) 0.2355(10) 0.058(6) Uiso 0.22 1 d PD B 2
H20D H 0.8399 0.4790 0.2590 0.087 Uiso 0.22 1 d P G 2
H20E H 0.8096 0.4527 0.1980 0.087 Uiso 0.22 1 d P H 2
H20F H 0.7584 0.4266 0.2470 0.087 Uiso 0.22 1 d P I 2
C21 C 0.9889(4) 0.3869(3) 0.2756(3) 0.091(2) Uani 1 1 d . B .
H21A H 0.9999 0.3482 0.3001 0.136 Uiso 1 1 calc R . .
H21B H 1.0007 0.4275 0.2978 0.136 Uiso 1 1 calc R . .
H21C H 1.0317 0.3854 0.2473 0.136 Uiso 1 1 calc R . .
C22 C 0.5469(3) 0.33046(19) 0.35569(15) 0.0285(9) Uani 1 1 d . . .
C23 C 0.5213(3) 0.39572(19) 0.36529(15) 0.0287(9) Uani 1 1 d . . .
C24 C 0.4350(3) 0.4076(2) 0.38385(16) 0.0330(10) Uani 1 1 d . . .
H24 H 0.4172 0.4521 0.3898 0.040 Uiso 1 1 calc R . .
C25 C 0.3736(3) 0.3567(2) 0.39405(16) 0.0316(10) Uani 1 1 d . . .
C26 C 0.3986(3) 0.29277(19) 0.38178(16) 0.0341(10) Uani 1 1 d . . .
H26 H 0.3562 0.2576 0.3864 0.041 Uiso 1 1 calc R . .
C27 C 0.4840(3) 0.27808(19) 0.36284(16) 0.0327(10) Uani 1 1 d . . .
C28 C 0.5868(3) 0.45373(19) 0.35762(16) 0.0334(10) Uani 1 1 d . . .
H28 H 0.6407 0.4364 0.3396 0.040 Uiso 1 1 calc R . .
C29 C 0.6274(3) 0.4829(2) 0.41421(19) 0.0533(13) Uani 1 1 d . . .
H29A H 0.5758 0.5002 0.4328 0.080 Uiso 1 1 calc R . .
H29B H 0.6712 0.5190 0.4087 0.080 Uiso 1 1 calc R . .
H29C H 0.6614 0.4484 0.4375 0.080 Uiso 1 1 calc R . .
C30 C 0.5362(3) 0.5070(2) 0.31935(19) 0.0469(12) Uani 1 1 d . . .
H30A H 0.5091 0.4869 0.2837 0.070 Uiso 1 1 calc R . .
H30B H 0.5815 0.5415 0.3126 0.070 Uiso 1 1 calc R . .
H30C H 0.4854 0.5268 0.3373 0.070 Uiso 1 1 calc R . .
C31 C 0.2842(3) 0.3699(2) 0.41926(17) 0.0382(10) Uani 1 1 d . . .
H31 H 0.2626 0.3262 0.4325 0.046 Uiso 1 1 calc R . .
C32 C 0.3024(3) 0.4145(2) 0.47025(18) 0.0480(12) Uani 1 1 d . . .
H32A H 0.3524 0.3952 0.4975 0.072 Uiso 1 1 calc R . .
H32B H 0.2442 0.4188 0.4872 0.072 Uiso 1 1 calc R . .
H32C H 0.3223 0.4584 0.4590 0.072 Uiso 1 1 calc R . .
C33 C 0.2047(3) 0.3962(3) 0.37736(19) 0.0614(15) Uani 1 1 d . . .
H33A H 0.1487 0.4037 0.3958 0.092 Uiso 1 1 calc R . .
H33B H 0.1894 0.3639 0.3471 0.092 Uiso 1 1 calc R . .
H33C H 0.2241 0.4381 0.3619 0.092 Uiso 1 1 calc R . .
C34 C 0.5088(3) 0.2063(2) 0.3516(2) 0.0465(12) Uani 1 1 d . . .
H34 H 0.5717 0.2067 0.3379 0.056 Uiso 1 1 calc R . .
C35 C 0.5195(5) 0.1653(3) 0.4038(2) 0.088(2) Uani 1 1 d . . .
H35A H 0.4584 0.1624 0.4177 0.132 Uiso 1 1 calc R . .
H35B H 0.5661 0.1861 0.4323 0.132 Uiso 1 1 calc R . .
H35C H 0.5410 0.1207 0.3956 0.132 Uiso 1 1 calc R . .
C36 C 0.4389(4) 0.1763(2) 0.3058(2) 0.0633(15) Uani 1 1 d . . .
H36A H 0.3770 0.1724 0.3186 0.095 Uiso 1 1 calc R . .
H36B H 0.4609 0.1322 0.2964 0.095 Uiso 1 1 calc R . .
H36C H 0.4333 0.2048 0.2726 0.095 Uiso 1 1 calc R . .
C37 C 0.4243(3) 0.30822(18) 0.10081(15) 0.0240(9) Uani 1 1 d . . .
C38 C 0.3283(3) 0.28864(19) 0.09825(16) 0.0292(9) Uani 1 1 d . . .
C39 C 0.2639(3) 0.2993(2) 0.05078(16) 0.0358(10) Uani 1 1 d . . .
H39 H 0.2004 0.2847 0.0499 0.043 Uiso 1 1 calc R . .
C40 C 0.2902(3) 0.3309(2) 0.00417(16) 0.0356(10) Uani 1 1 d . . .
H40 H 0.2457 0.3372 -0.0286 0.043 Uiso 1 1 calc R . .
C41 C 0.3823(3) 0.35279(19) 0.00664(15) 0.0293(9) Uani 1 1 d . . .
H41 H 0.4006 0.3757 -0.0245 0.035 Uiso 1 1 calc R . .
C42 C 0.4490(3) 0.34208(17) 0.05373(15) 0.0230(8) Uani 1 1 d . . .
C43 C 0.2911(3) 0.25881(19) 0.14773(16) 0.0285(9) Uani 1 1 d . . .
C44 C 0.2597(3) 0.30168(19) 0.18730(16) 0.0275(9) Uani 1 1 d . . .
C45 C 0.2158(3) 0.2744(2) 0.23009(16) 0.0314(9) Uani 1 1 d . . .
H45 H 0.1946 0.3033 0.2568 0.038 Uiso 1 1 calc R . .
C46 C 0.2022(3) 0.2068(2) 0.23501(17) 0.0357(10) Uani 1 1 d . . .
C47 C 0.2357(3) 0.1657(2) 0.19620(19) 0.0400(11) Uani 1 1 d . . .
H47 H 0.2275 0.1191 0.1993 0.048 Uiso 1 1 calc R . .
C48 C 0.2809(3) 0.1898(2) 0.15279(18) 0.0356(10) Uani 1 1 d . . .
C49 C 0.2729(3) 0.37655(19) 0.18361(17) 0.0354(10) Uani 1 1 d . . .
H49 H 0.3233 0.3844 0.1596 0.042 Uiso 1 1 calc R . .
C50 C 0.3060(4) 0.4084(2) 0.24000(18) 0.0504(12) Uani 1 1 d . . .
H50A H 0.2546 0.4072 0.2629 0.076 Uiso 1 1 calc R . .
H50B H 0.3239 0.4546 0.2345 0.076 Uiso 1 1 calc R . .
H50C H 0.3607 0.3841 0.2590 0.076 Uiso 1 1 calc R . .
C51 C 0.1828(4) 0.4097(2) 0.1549(2) 0.0604(14) Uani 1 1 d . . .
H51A H 0.1308 0.4010 0.1763 0.091 Uiso 1 1 calc R . .
H51B H 0.1668 0.3919 0.1170 0.091 Uiso 1 1 calc R . .
H51C H 0.1930 0.4577 0.1529 0.091 Uiso 1 1 calc R . .
C52 C 0.1519(3) 0.1807(2) 0.28208(18) 0.0435(11) Uani 1 1 d . . .
H52 H 0.1699 0.2096 0.3155 0.052 Uiso 1 1 calc R . .
C53 C 0.1779(4) 0.1091(3) 0.2992(3) 0.092(2) Uani 1 1 d . . .
H53A H 0.1551 0.0990 0.3346 0.139 Uiso 1 1 calc R . .
H53B H 0.2468 0.1038 0.3037 0.139 Uiso 1 1 calc R . .
H53C H 0.1484 0.0787 0.2702 0.139 Uiso 1 1 calc R . .
C54 C 0.0457(3) 0.1842(3) 0.2665(2) 0.0518(13) Uani 1 1 d . . .
H54A H 0.0269 0.2299 0.2569 0.078 Uiso 1 1 calc R . .
H54B H 0.0152 0.1695 0.2983 0.078 Uiso 1 1 calc R . .
H54C H 0.0260 0.1553 0.2344 0.078 Uiso 1 1 calc R . .
C55 C 0.3187(3) 0.1418(2) 0.1131(2) 0.0534(13) Uani 1 1 d . . .
H55 H 0.3583 0.1677 0.0898 0.064 Uiso 1 1 calc R . .
C56 C 0.3822(4) 0.0888(3) 0.1447(3) 0.0808(19) Uani 1 1 d . . .
H56A H 0.4339 0.1104 0.1692 0.121 Uiso 1 1 calc R . .
H56B H 0.4085 0.0604 0.1178 0.121 Uiso 1 1 calc R . .
H56C H 0.3448 0.0618 0.1672 0.121 Uiso 1 1 calc R . .
C57 C 0.2379(4) 0.1099(3) 0.0735(2) 0.0741(18) Uani 1 1 d . . .
H57A H 0.1955 0.0864 0.0953 0.111 Uiso 1 1 calc R . .
H57B H 0.2640 0.0785 0.0488 0.111 Uiso 1 1 calc R . .
H57C H 0.2024 0.1445 0.0509 0.111 Uiso 1 1 calc R . .
C58 C 0.5479(3) 0.36667(18) 0.05049(14) 0.0239(9) Uani 1 1 d . . .
C59 C 0.6058(3) 0.33052(18) 0.01876(15) 0.0251(9) Uani 1 1 d . . .
C60 C 0.6943(3) 0.3562(2) 0.01213(16) 0.0322(10) Uani 1 1 d . . .
H60 H 0.7337 0.3314 -0.0087 0.039 Uiso 1 1 calc R . .
C61 C 0.7269(3) 0.4165(2) 0.03486(16) 0.0328(10) Uani 1 1 d . K .
C62 C 0.6691(3) 0.45072(19) 0.06688(16) 0.0311(10) Uani 1 1 d . . .
H62 H 0.6910 0.4915 0.0837 0.037 Uiso 1 1 calc R . .
C63 C 0.5800(3) 0.42725(18) 0.07526(15) 0.0261(9) Uani 1 1 d . . .
C64 C 0.5748(3) 0.2644(2) -0.00790(16) 0.0346(10) Uani 1 1 d . . .
H64 H 0.5091 0.2554 0.0000 0.041 Uiso 1 1 calc R . .
C65 C 0.5716(3) 0.2663(2) -0.07134(17) 0.0501(12) Uani 1 1 d . . .
H65A H 0.5282 0.3013 -0.0871 0.075 Uiso 1 1 calc R . .
H65B H 0.5495 0.2234 -0.0872 0.075 Uiso 1 1 calc R . .
H65C H 0.6352 0.2753 -0.0804 0.075 Uiso 1 1 calc R . .
C66 C 0.6384(3) 0.2082(2) 0.01854(18) 0.0454(12) Uani 1 1 d . . .
H66A H 0.7041 0.2171 0.0134 0.068 Uiso 1 1 calc R . .
H66B H 0.6179 0.1661 0.0005 0.068 Uiso 1 1 calc R . .
H66C H 0.6339 0.2055 0.0586 0.068 Uiso 1 1 calc R . .
C67 C 0.8220(3) 0.4431(2) 0.0222(2) 0.0534(13) Uani 1 1 d D . .
C68 C 0.8191(5) 0.4604(5) -0.0371(3) 0.132(3) Uani 1 1 d . K .
H68A H 0.7793 0.4954 -0.0474 0.197 Uiso 1 1 d . . .
H68B H 0.7991 0.4208 -0.0598 0.197 Uiso 1 1 d . . .
H68C H 0.8838 0.4699 -0.0437 0.197 Uiso 1 1 d . . .
H67A H 0.8671 0.4066 0.0303 0.158 Uiso 0.50 1 d P J 1
C69A C 0.8431(11) 0.5118(6) 0.0481(6) 0.083(5) Uani 0.50 1 d PD K 1
H69A H 0.9026 0.5266 0.0372 0.124 Uiso 0.50 1 d P L 1
H69B H 0.7938 0.5416 0.0307 0.124 Uiso 0.50 1 d P M 1
H69C H 0.8451 0.5098 0.0861 0.124 Uiso 0.50 1 d P N 1
H67B H 0.8579 0.4024 0.0238 0.099 Uiso 0.50 1 d P O 2
C69B C 0.8813(9) 0.4778(8) 0.0668(6) 0.075(4) Uani 0.50 1 d PD K 2
H69D H 0.9339 0.4931 0.0515 0.113 Uiso 0.50 1 d P P 2
H69E H 0.8411 0.5173 0.0730 0.113 Uiso 0.50 1 d P Q 2
H69F H 0.8908 0.4519 0.0967 0.113 Uiso 0.50 1 d P R 2
C70 C 0.5173(3) 0.46759(19) 0.10868(15) 0.0292(9) Uani 1 1 d . . .
H70 H 0.4823 0.4356 0.1298 0.035 Uiso 1 1 calc R . .
C71 C 0.5723(3) 0.5144(2) 0.15144(17) 0.0424(11) Uani 1 1 d . . .
H71A H 0.6224 0.4896 0.1746 0.064 Uiso 1 1 calc R . .
H71B H 0.5292 0.5335 0.1753 0.064 Uiso 1 1 calc R . .
H71C H 0.6006 0.5501 0.1318 0.064 Uiso 1 1 calc R . .
C72 C 0.4438(3) 0.5068(2) 0.06976(17) 0.0400(11) Uani 1 1 d . . .
H72A H 0.4759 0.5396 0.0492 0.060 Uiso 1 1 calc R . .
H72B H 0.4010 0.5294 0.0918 0.060 Uiso 1 1 calc R . .
H72C H 0.4074 0.4764 0.0432 0.060 Uiso 1 1 calc R . .
C73 C 0.4926(7) -0.0313(4) 0.0106(4) 0.049(2) Uiso 0.50 1 d P . 1
H73A H 0.4653 -0.0585 -0.0218 0.059 Uiso 0.50 1 calc PR . 1
H73C H 0.4419 -0.0259 0.0342 0.059 Uiso 0.50 1 calc PR . 1
C74 C 0.5639(7) -0.0718(5) 0.0423(4) 0.050(2) Uiso 0.50 1 d P S 1
H74A H 0.5357 -0.1151 0.0501 0.059 Uiso 0.50 1 calc PR S 1
H74B H 0.6153 -0.0803 0.0197 0.059 Uiso 0.50 1 calc PR S 1
C75 C 0.6016(9) -0.0430(6) 0.0920(5) 0.085(4) Uiso 0.50 1 d P S 1
H75A H 0.6511 -0.0717 0.1114 0.127 Uiso 0.50 1 calc PR S 1
H75B H 0.5517 -0.0368 0.1155 0.127 Uiso 0.50 1 calc PR S 1
H75C H 0.6290 0.0001 0.0846 0.127 Uiso 0.50 1 calc PR S 1
C76 C 0.4154 0.0053 -0.0667 0.050 Uiso 0.25 1 d P . 2
H76A H 0.4006 0.0504 -0.0587 0.075 Uiso 0.25 1 d P T 2
H76B H 0.4360 0.0030 -0.1028 0.075 Uiso 0.25 1 d P U 2
H76C H 0.3601 -0.0217 -0.0666 0.075 Uiso 0.25 1 d P V 2
C77 C 0.4862 -0.0172 -0.0267 0.050 Uiso 0.25 1 d P . 2
H77A H 0.4637 -0.0112 0.0086 0.060 Uiso 0.25 1 d P W 2
H77B H 0.5381 0.0130 -0.0269 0.060 Uiso 0.25 1 d P X 2
C78 C 0.5250 -0.0806 -0.0254 0.050 Uiso 0.25 1 d P Y 2
H78A H 0.5572 -0.0839 -0.0576 0.060 Uiso 0.25 1 d P Z 2
H78B H 0.4725 -0.1108 -0.0316 0.060 Uiso 0.25 1 d P A 2
C79 C 0.5829 -0.1046 0.0165 0.050 Uiso 0.25 1 d P Y 2
H79A H 0.6390 -0.1172 0.0014 0.060 Uiso 0.25 1 d P B 2
H79B H 0.5545 -0.1451 0.0268 0.060 Uiso 0.25 1 d P C 2
C80 C 0.6156 -0.0706 0.0686 0.050 Uiso 0.25 1 d P . 2
H80A H 0.6515 -0.0380 0.0517 0.060 Uiso 0.25 1 d P D 2
H80B H 0.6621 -0.1035 0.0817 0.060 Uiso 0.25 1 d P E 2
C81 C 0.6213 -0.0417 0.1138 0.050 Uiso 0.25 1 d P . 2
H81A H 0.6864 -0.0316 0.1270 0.075 Uiso 0.25 1 d P F 2
H81B H 0.5854 -0.0013 0.1092 0.075 Uiso 0.25 1 d P G 2
H81C H 0.5965 -0.0696 0.1405 0.075 Uiso 0.25 1 d P H 2

loop_
_atom_site_aniso_label
_atom_site_aniso_U_11
_atom_site_aniso_U_22
_atom_site_aniso_U_33
_atom_site_aniso_U_23
_atom_site_aniso_U_13
_atom_site_aniso_U_12
Ge1 0.0394(3) 0.0390(3) 0.0288(3) -0.0015(2) 0.0011(2) 0.0153(2)
Ge2 0.0287(3) 0.0341(3) 0.0358(3) 0.0076(2) 0.0040(2) -0.0023(2)
Na1 0.0273(8) 0.0365(9) 0.0353(8) 0.0070(7) 0.0080(7) 0.0053(7)
C1 0.030(2) 0.018(2) 0.029(2) 0.0006(16) 0.0058(17) 0.0003(17)
C2 0.029(2) 0.022(2) 0.028(2) 0.0024(16) 0.0066(17) 0.0027(17)
C3 0.030(2) 0.039(3) 0.036(2) 0.007(2) 0.0033(19) 0.004(2)
C4 0.034(3) 0.050(3) 0.032(2) 0.011(2) 0.0002(19) 0.006(2)
C5 0.037(3) 0.045(3) 0.028(2) 0.0020(19) 0.0061(19) 0.003(2)
C6 0.027(2) 0.024(2) 0.030(2) -0.0009(17) 0.0064(17) 0.0011(18)
C7 0.021(2) 0.026(2) 0.033(2) 0.0051(18) 0.0047(17) 0.0084(17)
C8 0.026(2) 0.021(2) 0.032(2) 0.0037(17) 0.0046(17) 0.0063(17)
C9 0.027(2) 0.028(2) 0.038(2) -0.0019(18) 0.0062(18) 0.0086(18)
C10 0.025(2) 0.037(3) 0.034(2) 0.0070(19) 0.0063(18) 0.0082(19)
C11 0.018(2) 0.034(2) 0.043(2) 0.013(2) 0.0120(18) 0.0036(18)
C12 0.023(2) 0.025(2) 0.042(2) 0.0046(18) 0.0034(18) 0.0040(18)
C13 0.032(2) 0.021(2) 0.044(2) 0.0035(18) 0.0074(19) 0.0008(18)
C14 0.049(3) 0.028(2) 0.057(3) 0.015(2) 0.009(2) 0.003(2)
C15 0.045(3) 0.028(2) 0.058(3) 0.003(2) 0.008(2) -0.001(2)
C16 0.038(3) 0.064(3) 0.038(2) 0.006(2) 0.016(2) 0.008(2)
C17 0.222(9) 0.065(5) 0.178(8) 0.035(5) 0.170(8) 0.045(5)
C18 0.154(7) 0.089(5) 0.087(4) 0.033(4) 0.087(5) 0.078(5)
C19 0.029(2) 0.033(3) 0.059(3) -0.003(2) 0.008(2) -0.001(2)
C20A 0.055(4) 0.029(3) 0.083(5) 0.003(3) 0.016(4) 0.002(3)
C21 0.052(4) 0.076(4) 0.135(6) -0.043(4) -0.015(4) -0.006(3)
C22 0.034(2) 0.028(2) 0.024(2) 0.0037(17) 0.0042(17) 0.0008(19)
C23 0.031(2) 0.028(2) 0.028(2) 0.0016(17) 0.0078(17) -0.0008(18)
C24 0.041(3) 0.023(2) 0.035(2) -0.0059(18) 0.0070(19) 0.0028(19)
C25 0.032(2) 0.032(2) 0.032(2) -0.0014(18) 0.0105(18) -0.003(2)
C26 0.038(3) 0.025(2) 0.041(2) -0.0019(18) 0.011(2) -0.0061(19)
C27 0.034(2) 0.026(2) 0.037(2) -0.0050(18) 0.0038(19) 0.0022(19)
C28 0.032(2) 0.029(2) 0.041(2) -0.0028(19) 0.0146(19) -0.0042(19)
C29 0.060(3) 0.050(3) 0.051(3) -0.006(2) 0.007(2) -0.019(3)
C30 0.059(3) 0.029(2) 0.056(3) 0.008(2) 0.017(2) -0.005(2)
C31 0.039(3) 0.034(2) 0.045(3) -0.005(2) 0.018(2) -0.005(2)
C32 0.057(3) 0.044(3) 0.048(3) -0.009(2) 0.025(2) -0.007(2)
C33 0.036(3) 0.101(4) 0.050(3) -0.012(3) 0.017(2) 0.020(3)
C34 0.042(3) 0.024(2) 0.075(3) -0.006(2) 0.014(2) 0.001(2)
C35 0.131(6) 0.043(3) 0.082(4) 0.006(3) -0.013(4) 0.032(4)
C36 0.095(4) 0.031(3) 0.062(3) -0.010(2) 0.005(3) -0.002(3)
C37 0.024(2) 0.021(2) 0.029(2) -0.0075(16) 0.0100(16) 0.0007(17)
C38 0.027(2) 0.031(2) 0.032(2) -0.0096(17) 0.0106(18) -0.0031(18)
C39 0.021(2) 0.050(3) 0.038(2) -0.012(2) 0.0073(19) -0.003(2)
C40 0.024(2) 0.050(3) 0.032(2) -0.006(2) 0.0008(18) 0.003(2)
C41 0.028(2) 0.035(2) 0.026(2) -0.0025(18) 0.0068(17) 0.0005(19)
C42 0.024(2) 0.019(2) 0.028(2) -0.0048(16) 0.0100(16) 0.0023(16)
C43 0.021(2) 0.031(2) 0.035(2) -0.0029(18) 0.0083(17) -0.0002(17)
C44 0.021(2) 0.027(2) 0.035(2) 0.0031(18) 0.0066(17) -0.0035(17)
C45 0.029(2) 0.032(2) 0.034(2) 0.0040(19) 0.0096(18) 0.0011(19)
C46 0.029(2) 0.034(3) 0.044(3) 0.014(2) 0.0055(19) -0.0028(19)
C47 0.030(2) 0.023(2) 0.068(3) 0.003(2) 0.013(2) -0.0070(19)
C48 0.024(2) 0.026(2) 0.059(3) -0.007(2) 0.011(2) -0.0058(18)
C49 0.046(3) 0.024(2) 0.041(2) -0.0009(19) 0.023(2) -0.004(2)
C50 0.071(3) 0.029(3) 0.054(3) -0.006(2) 0.016(3) -0.009(2)
C51 0.071(4) 0.033(3) 0.075(4) 0.015(3) 0.001(3) 0.006(3)
C52 0.045(3) 0.041(3) 0.046(3) 0.016(2) 0.013(2) -0.011(2)
C53 0.061(4) 0.086(5) 0.139(6) 0.080(4) 0.042(4) 0.017(3)
C54 0.041(3) 0.062(3) 0.057(3) 0.020(3) 0.026(2) 0.009(2)
C55 0.050(3) 0.032(3) 0.084(4) -0.018(3) 0.029(3) -0.010(2)
C56 0.066(4) 0.036(3) 0.145(6) -0.024(3) 0.029(4) 0.005(3)
C57 0.064(4) 0.068(4) 0.097(4) -0.044(3) 0.035(3) -0.023(3)
C58 0.025(2) 0.026(2) 0.0215(19) 0.0052(16) 0.0041(16) 0.0018(17)
C59 0.027(2) 0.024(2) 0.025(2) 0.0008(16) 0.0055(16) 0.0020(17)
C60 0.027(2) 0.039(3) 0.033(2) -0.0012(19) 0.0114(18) 0.002(2)
C61 0.024(2) 0.038(3) 0.037(2) 0.007(2) 0.0060(18) -0.0018(19)
C62 0.031(2) 0.026(2) 0.036(2) 0.0038(18) 0.0028(18) -0.0084(19)
C63 0.030(2) 0.023(2) 0.025(2) 0.0025(17) 0.0003(17) 0.0028(18)
C64 0.029(2) 0.039(3) 0.038(2) -0.011(2) 0.0144(18) 0.004(2)
C65 0.060(3) 0.050(3) 0.038(3) -0.011(2) -0.003(2) 0.007(3)
C66 0.063(3) 0.031(3) 0.043(3) -0.007(2) 0.011(2) 0.006(2)
C67 0.039(3) 0.050(3) 0.073(3) 0.017(3) 0.018(3) -0.008(2)
C68 0.089(5) 0.235(10) 0.078(5) 0.025(5) 0.037(4) -0.091(6)
C69A 0.060(11) 0.098(12) 0.097(11) -0.010(9) 0.034(8) -0.048(9)
C69B 0.034(8) 0.098(12) 0.093(11) -0.010(9) 0.005(6) -0.024(7)
C70 0.035(2) 0.024(2) 0.028(2) -0.0032(17) 0.0035(17) 0.0016(18)
C71 0.058(3) 0.028(2) 0.040(2) -0.007(2) 0.005(2) -0.002(2)
C72 0.047(3) 0.037(3) 0.036(2) -0.002(2) 0.005(2) 0.017(2)

loop_
_atom_type_symbol
_atom_type_description
_atom_type_scat_dispersion_real
_atom_type_scat_dispersion_imag
_atom_type_scat_source
C C 0.0181 0.0091 'International Tables Vol C Tables 4.2.6.8 and 6.1.1.4'
H H 0.0000 0.0000 'International Tables Vol C Tables 4.2.6.8 and 6.1.1.4'
Na Na 0.1353 0.1239 'International Tables Vol C Tables 4.2.6.8 and 6.1.1.4'
Ge Ge -1.0885 0.8855 'International Tables Vol C Tables 4.2.6.8 and 6.1.1.4'

loop_
_geom_angle_atom_site_label_1
_geom_angle_atom_site_label_2
_geom_angle_atom_site_label_3
_geom_angle
_geom_angle_site_symmetry_1
_geom_angle_site_symmetry_3
C1 Ge1 Ge2 114.21(10) . .
C1 Ge1 Na1 100.15(11) . .
Ge2 Ge1 Na1 68.02(3) . .
C37 Ge2 Ge1 115.32(10) . .
C37 Ge2 Na1 100.11(11) . .
Ge1 Ge2 Na1 68.97(3) . .
C12 Na1 C11 28.65(11) . .
C12 Na1 C59 158.36(12) . .
C11 Na1 C59 130.11(12) . .
C12 Na1 C58 164.19(12) . .
C11 Na1 C58 153.46(12) . .
C59 Na1 C58 28.42(10) . .
C12 Na1 C7 28.55(11) . .
C11 Na1 C7 50.06(11) . .
C59 Na1 C7 161.49(12) . .
C58 Na1 C7 156.40(12) . .
C12 Na1 C60 131.13(12) . .
C11 Na1 C60 104.84(12) . .
C59 Na1 C60 28.12(11) . .
C58 Na1 C60 49.51(11) . .
C7 Na1 C60 153.39(12) . .
C12 Na1 C63 136.12(12) . .
C11 Na1 C63 138.21(12) . .
C59 Na1 C63 49.88(10) . .
C58 Na1 C63 28.10(10) . .
C7 Na1 C63 145.83(12) . .
C60 Na1 C63 57.25(11) . .
C12 Na1 C10 50.08(11) . .
C11 Na1 C10 27.68(11) . .
C59 Na1 C10 112.91(12) . .
C58 Na1 C10 141.32(12) . .
C7 Na1 C10 58.09(11) . .
C60 Na1 C10 95.67(12) . .
C63 Na1 C10 149.48(12) . .
C12 Na1 C9 57.45(11) . .
C11 Na1 C9 48.44(12) . .
C59 Na1 C9 115.11(12) . .
C58 Na1 C9 138.26(12) . .
C7 Na1 C9 48.80(11) . .
C60 Na1 C9 110.04(12) . .
C63 Na1 C9 164.98(12) . .
C10 Na1 C9 27.46(11) . .
C12 Na1 C8 49.96(11) . .
C11 Na1 C8 57.62(11) . .
C59 Na1 C8 133.50(12) . .
C58 Na1 C8 143.57(12) . .
C7 Na1 C8 28.01(10) . .
C60 Na1 C8 136.62(12) . .
C63 Na1 C8 161.25(12) . .
C10 Na1 C8 49.19(11) . .
C9 Na1 C8 27.29(10) . .
C12 Na1 C62 117.57(12) . .
C11 Na1 C62 111.26(12) . .
C59 Na1 C62 57.17(11) . .
C58 Na1 C62 48.89(11) . .
C7 Na1 C62 141.20(12) . .
C60 Na1 C62 47.99(11) . .
C63 Na1 C62 27.50(10) . .
C10 Na1 C62 124.13(12) . .
C9 Na1 C62 150.17(12) . .
C8 Na1 C62 167.48(12) . .
C12 Na1 C61 115.11(12) . .
C11 Na1 C61 96.70(11) . .
C59 Na1 C61 49.38(11) . .
C58 Na1 C61 57.56(10) . .
C7 Na1 C61 143.64(12) . .
C60 Na1 C61 27.31(11) . .
C63 Na1 C61 48.91(11) . .
C10 Na1 C61 100.58(11) . .
C9 Na1 C61 123.99(12) . .
C8 Na1 C61 149.74(12) . .
C62 Na1 C61 27.11(11) . .
C2 C1 C6 116.8(3) . .
C2 C1 Ge1 124.8(3) . .
C6 C1 Ge1 117.5(3) . .
C3 C2 C1 121.0(3) . .
C3 C2 C7 116.3(3) . .
C1 C2 C7 122.7(3) . .
C4 C3 C2 121.4(4) . .
C3 C4 C5 118.9(4) . .
C4 C5 C6 121.1(4) . .
C5 C6 C1 120.8(4) . .
C5 C6 C22 116.0(3) . .
C1 C6 C22 123.1(3) . .
C12 C7 C8 119.8(3) . .
C12 C7 C2 120.2(3) . .
C8 C7 C2 119.9(3) . .
C12 C7 Na1 73.3(2) . .
C8 C7 Na1 78.6(2) . .
C2 C7 Na1 122.5(2) . .
C9 C8 C7 118.4(3) . .
C9 C8 C13 120.9(3) . .
C7 C8 C13 120.6(3) . .
C9 C8 Na1 76.0(2) . .
C7 C8 Na1 73.4(2) . .
C13 C8 Na1 123.4(2) . .
C8 C9 C10 123.1(4) . .
C8 C9 Na1 76.7(2) . .
C10 C9 Na1 75.9(2) . .
C11 C10 C9 117.4(4) . .
C11 C10 C16 123.5(4) . .
C9 C10 C16 119.0(4) . .
C11 C10 Na1 72.4(2) . .
C9 C10 Na1 76.7(2) . .
C16 C10 Na1 122.8(3) . .
C10 C11 C12 122.2(4) . .
C10 C11 Na1 79.9(2) . .
C12 C11 Na1 75.0(2) . .
C11 C12 C7 119.1(4) . .
C11 C12 C19 119.8(4) . .
C7 C12 C19 121.0(4) . .
C11 C12 Na1 76.3(2) . .
C7 C12 Na1 78.2(2) . .
C19 C12 Na1 117.3(2) . .
C8 C13 C15 114.0(3) . .
C8 C13 C14 110.7(3) . .
C15 C13 C14 108.9(3) . .
C17 C16 C18 107.5(5) . .
C17 C16 C10 115.8(4) . .
C18 C16 C10 111.3(4) . .
C20B C19 C21 130.8(10) . .
C20B C19 C12 115.6(10) . .
C21 C19 C12 112.1(4) . .
C21 C19 C20A 106.2(4) . .
C12 C19 C20A 111.6(4) . .
C23 C22 C27 119.9(4) . .
C23 C22 C6 121.3(3) . .
C27 C22 C6 118.1(3) . .
C24 C23 C22 118.8(4) . .
C24 C23 C28 119.6(3) . .
C22 C23 C28 121.6(3) . .
C23 C24 C25 122.6(4) . .
C26 C25 C24 117.4(4) . .
C26 C25 C31 120.6(4) . .
C24 C25 C31 122.0(4) . .
C25 C26 C27 122.3(4) . .
C26 C27 C22 118.8(4) . .
C26 C27 C34 119.8(4) . .
C22 C27 C34 121.4(4) . .
C29 C28 C23 110.4(3) . .
C29 C28 C30 110.9(4) . .
C23 C28 C30 111.5(3) . .
C33 C31 C25 112.9(3) . .
C33 C31 C32 111.2(4) . .
C25 C31 C32 112.0(3) . .
C35 C34 C36 112.0(4) . .
C35 C34 C27 111.8(4) . .
C36 C34 C27 111.5(4) . .
C42 C37 C38 116.7(3) . .
C42 C37 Ge2 125.0(3) . .
C38 C37 Ge2 117.2(3) . .
C39 C38 C37 121.2(4) . .
C39 C38 C43 117.1(3) . .
C37 C38 C43 121.7(3) . .
C38 C39 C40 121.3(4) . .
C41 C40 C39 118.5(4) . .
C40 C41 C42 121.4(4) . .
C41 C42 C37 120.9(3) . .
C41 C42 C58 116.3(3) . .
C37 C42 C58 122.9(3) . .
C48 C43 C44 120.1(4) . .
C48 C43 C38 121.2(3) . .
C44 C43 C38 118.5(3) . .
C45 C44 C43 118.7(4) . .
C45 C44 C49 120.3(3) . .
C43 C44 C49 120.9(3) . .
C46 C45 C44 122.4(4) . .
C45 C46 C47 117.7(4) . .
C45 C46 C52 119.4(4) . .
C47 C46 C52 122.9(4) . .
C46 C47 C48 122.7(4) . .
C47 C48 C43 118.4(4) . .
C47 C48 C55 119.7(4) . .
C43 C48 C55 121.8(4) . .
C50 C49 C51 110.9(4) . .
C50 C49 C44 113.0(3) . .
C51 C49 C44 111.0(4) . .
C54 C52 C46 111.2(4) . .
C54 C52 C53 107.8(4) . .
C46 C52 C53 113.9(4) . .
C48 C55 C56 111.7(4) . .
C48 C55 C57 111.1(4) . .
C56 C55 C57 111.0(4) . .
C59 C58 C63 120.0(3) . .
C59 C58 C42 118.9(3) . .
C63 C58 C42 120.9(3) . .
C59 C58 Na1 75.1(2) . .
C63 C58 Na1 77.9(2) . .
C42 C58 Na1 121.8(2) . .
C60 C59 C58 118.8(3) . .
C60 C59 C64 119.4(3) . .
C58 C59 C64 121.9(3) . .
C60 C59 Na1 77.0(2) . .
C58 C59 Na1 76.4(2) . .
C64 C59 Na1 116.3(2) . .
C61 C60 C59 122.6(4) . .
C61 C60 Na1 80.1(2) . .
C59 C60 Na1 74.8(2) . .
C60 C61 C62 117.5(4) . .
C60 C61 C67 119.0(4) . .
C62 C61 C67 123.5(4) . .
C60 C61 Na1 72.5(2) . .
C62 C61 Na1 75.5(2) . .
C67 C61 Na1 123.6(3) . .
C61 C62 C63 122.4(4) . .
C61 C62 Na1 77.4(2) . .
C63 C62 Na1 74.9(2) . .
C62 C63 C58 118.7(3) . .
C62 C63 C70 120.7(3) . .
C58 C63 C70 120.5(3) . .
C62 C63 Na1 77.6(2) . .
C58 C63 Na1 74.0(2) . .
C70 C63 Na1 120.7(2) . .
C59 C64 C65 111.6(3) . .
C59 C64 C66 110.7(3) . .
C65 C64 C66 111.5(3) . .
C69B C67 C68 122.8(8) . .
C69B C67 C61 117.4(7) . .
C68 C67 C61 112.1(4) . .
C68 C67 C69A 99.2(8) . .
C61 C67 C69A 111.2(6) . .
C63 C70 C72 110.7(3) . .
C63 C70 C71 113.7(3) . .
C72 C70 C71 109.8(3) . .
C73 C73 C74 125.4(11) 3_655 .
C75 C74 C73 112.6(9) . .
C77 C76 C80 122.4 . 3_655
C76 C77 C78 124.8 . .
C76 C77 C77 122.8 . 3_655
C78 C77 C77 111.0 . 3_655
C79 C78 C77 124.3 . .
C78 C79 C80 126.0 . .
C76 C80 C79 111.0 3_655 .

loop_
_geom_bond_atom_site_label_1
_geom_bond_atom_site_label_2
_geom_bond_distance
_geom_bond_site_symmetry_2
Ge1 C1 2.014(4) .
Ge1 Ge2 2.3089(7) .
Ge1 Na1 3.1596(15) .
Ge2 C37 2.005(4) .
Ge2 Na1 3.1391(15) .
Na1 C12 2.822(4) .
Na1 C11 2.838(4) .
Na1 C59 2.858(4) .
Na1 C58 2.875(4) .
Na1 C7 2.884(4) .
Na1 C60 2.886(4) .
Na1 C63 2.923(4) .
Na1 C10 2.931(4) .
Na1 C9 2.941(4) .
Na1 C8 2.950(4) .
Na1 C62 2.956(4) .
Na1 C61 2.981(4) .
C1 C2 1.411(5) .
C1 C6 1.414(5) .
C2 C3 1.389(5) .
C2 C7 1.505(5) .
C3 C4 1.376(6) .
C4 C5 1.382(6) .
C5 C6 1.394(5) .
C6 C22 1.507(5) .
C7 C12 1.408(5) .
C7 C8 1.413(5) .
C8 C9 1.390(5) .
C8 C13 1.525(5) .
C9 C10 1.394(5) .
C10 C11 1.383(6) .
C10 C16 1.529(5) .
C11 C12 1.401(5) .
C12 C19 1.528(6) .
C13 C15 1.531(6) .
C13 C14 1.533(5) .
C16 C17 1.448(7) .
C16 C18 1.499(7) .
C19 C20B 1.488(14) .
C19 C21 1.491(6) .
C19 C20A 1.551(7) .
C22 C23 1.394(5) .
C22 C27 1.413(5) .
C23 C24 1.390(5) .
C23 C28 1.526(5) .
C24 C25 1.394(5) .
C25 C26 1.381(5) .
C25 C31 1.514(5) .
C26 C27 1.393(5) .
C27 C34 1.523(5) .
C28 C29 1.525(6) .
C28 C30 1.531(6) .
C31 C33 1.506(6) .
C31 C32 1.519(6) .
C34 C35 1.499(7) .
C34 C36 1.507(6) .
C37 C42 1.413(5) .
C37 C38 1.419(5) .
C38 C39 1.381(5) .
C38 C43 1.501(5) .
C39 C40 1.391(6) .
C40 C41 1.380(5) .
C41 C42 1.392(5) .
C42 C58 1.510(5) .
C43 C48 1.406(5) .
C43 C44 1.409(5) .
C44 C45 1.396(5) .
C44 C49 1.526(5) .
C45 C46 1.386(6) .
C46 C47 1.387(6) .
C46 C52 1.522(6) .
C47 C48 1.396(6) .
C48 C55 1.515(6) .
C49 C50 1.519(6) .
C49 C51 1.525(6) .
C52 C54 1.511(6) .
C52 C53 1.534(7) .
C55 C56 1.531(7) .
C55 C57 1.532(7) .
C58 C59 1.407(5) .
C58 C63 1.408(5) .
C59 C60 1.396(5) .
C59 C64 1.519(5) .
C60 C61 1.388(6) .
C61 C62 1.391(5) .
C61 C67 1.529(6) .
C62 C63 1.398(5) .
C63 C70 1.524(5) .
C64 C65 1.527(5) .
C64 C66 1.534(6) .
C67 C69B 1.453(11) .
C67 C68 1.468(8) .
C67 C69A 1.533(12) .
C70 C72 1.525(5) .
C70 C71 1.532(5) .
C73 C73 1.390(17) 3_655
C73 C74 1.438(12) .
C74 C75 1.373(14) .
C76 C77 1.3721 .
C76 C80 1.3881 3_655
C76 C81 1.3923 3_655
C77 C78 1.3921 .
C77 C77 1.4684 3_655
C78 C79 1.3052 .
C79 C80 1.4509 .
C80 C81 1.2303 .
C80 C76 1.3881 3_655
C81 C76 1.3923 3_655
